data_7049661
loop_
_publ_author_name
'Thu\'ery, Pierre'
'Atoini, Youssef'
'Harrowfield, Jack'

_publ_section_title
;
 The sulfonate group as a ligand: a fine balance between hydrogen bonding
 and metal ion coordination in uranyl ion complexes.
;
_journal_issue 24
_journal_name_full 'Dalton transactions (Cambridge, England : 2003)'
_journal_page_first 8756
_journal_page_last 8772
_journal_paper_doi 10.1039/c9dt01024f
_journal_volume 48
_journal_year 2019
_chemical_formula_sum 'C100 H103 O30 P3 S4 U'
_chemical_formula_weight 2244.00
_space_group_crystal_system monoclinic
_space_group_IT_number 14
_space_group_name_Hall '-P 2yn'
_space_group_name_H-M_alt 'P 1 21/n 1'
_symmetry_space_group_name_Hall '-P 2yn'
_symmetry_space_group_name_H-M 'P 1 21/n 1'
_atom_sites_solution_hydrogens mixed
_atom_sites_solution_primary dual
_audit_creation_method SHELXL-2014
_audit_update_record
;
2019-01-23 deposited with the CCDC.    2019-04-11 downloaded from the CCDC.
;
_cell_angle_alpha 90
_cell_angle_beta 93.6933(14)
_cell_angle_gamma 90
_cell_formula_units_Z 4
_cell_length_a 18.3929(3)
_cell_length_b 25.4078(6)
_cell_length_c 20.6753(5)
_cell_measurement_reflns_used 329560
_cell_measurement_temperature 100(2)
_cell_measurement_theta_max 25.68
_cell_measurement_theta_min 2.46
_cell_volume 9642.0(4)
_computing_cell_refinement 'HKL2000 (Otwinowski & Minor, 1997)'
_computing_data_collection 'COLLECT (Nonius, 1998)'
_computing_data_reduction 'HKL2000 (Otwinowski & Minor, 1997)'
_computing_molecular_graphics 'SHELXTL (Sheldrick, 2008)'
_computing_publication_material 'SHELXTL (Sheldrick, 2008); PLATON (Spek, 2003)'
_computing_structure_refinement 'SHELXL (Sheldrick, 2015)'
_computing_structure_solution 'SHELXT (Sheldrick, 2015)'
_diffrn_ambient_temperature 100(2)
_diffrn_measured_fraction_theta_full 0.999
_diffrn_measured_fraction_theta_max 0.999
_diffrn_measurement_device_type 'Nonius Kappa-CCD area-detector diffractometer'
_diffrn_measurement_method 'two \f and five \w scans with 2\% steps (493 frames)'
_diffrn_radiation_monochromator graphite
_diffrn_radiation_source 'fine-focus sealed tube'
_diffrn_radiation_type MoK\a
_diffrn_radiation_wavelength 0.71073
_diffrn_reflns_av_R_equivalents 0.0266
_diffrn_reflns_av_unetI/netI 0.0360
_diffrn_reflns_Laue_measured_fraction_full 0.999
_diffrn_reflns_Laue_measured_fraction_max 0.999
_diffrn_reflns_limit_h_max 22
_diffrn_reflns_limit_h_min -22
_diffrn_reflns_limit_k_max 30
_diffrn_reflns_limit_k_min -30
_diffrn_reflns_limit_l_max 25
_diffrn_reflns_limit_l_min -25
_diffrn_reflns_number 329560
_diffrn_reflns_point_group_measured_fraction_full 0.999
_diffrn_reflns_point_group_measured_fraction_max 0.999
_diffrn_reflns_theta_full 25.242
_diffrn_reflns_theta_max 25.681
_diffrn_reflns_theta_min 2.460
_diffrn_standards_decay_% 0
_diffrn_standards_interval_time 0
_diffrn_standards_number 0
_exptl_absorpt_coefficient_mu 1.902
_exptl_absorpt_correction_T_max 0.766
_exptl_absorpt_correction_T_min 0.678
_exptl_absorpt_correction_type multi-scan
_exptl_absorpt_process_details 'SCALEPACK (Otwinowski & Minor, 1997)'
_exptl_crystal_colour 'translucent light orange'
_exptl_crystal_density_diffrn 1.546
_exptl_crystal_description parallelepiped
_exptl_crystal_F_000 4576
_exptl_crystal_size_max 0.17
_exptl_crystal_size_mid 0.15
_exptl_crystal_size_min 0.14
_refine_diff_density_max 2.272
_refine_diff_density_min -1.183
_refine_diff_density_rms 0.096
_refine_ls_extinction_method none
_refine_ls_goodness_of_fit_ref 1.041
_refine_ls_hydrogen_treatment constr
_refine_ls_matrix_type full
_refine_ls_number_parameters 1243
_refine_ls_number_reflns 18287
_refine_ls_number_restraints 69
_refine_ls_restrained_S_all 1.071
_refine_ls_R_factor_all 0.0499
_refine_ls_R_factor_gt 0.0386
_refine_ls_shift/su_max 0.002
_refine_ls_shift/su_mean 0.000
_refine_ls_structure_factor_coef Fsqd
_refine_ls_weighting_details 'w=1/[\s^2^(Fo^2^)+(0.0442P)^2^+17.9154P] where P=(Fo^2^+2Fc^2^)/3'
_refine_ls_weighting_scheme calc
_refine_ls_wR_factor_gt 0.0915
_refine_ls_wR_factor_ref 0.0955
_reflns_Friedel_coverage 0.000
_reflns_number_gt 15381
_reflns_number_total 18287
_reflns_threshold_expression 'I > 2\s(I)'
_cod_data_source_file c9dt01024f1.cif
_cod_data_source_block 9
_cod_depositor_comments 'Adding full bibliography for 7049652--7049661.cif.'
_cod_database_code 7049661
_shelx_space_group_comment
;
The symmetry employed for this shelxl refinement is uniquely defined
by the following loop, which should always be used as a source of
symmetry information in preference to the above space-group names.
They are only intended as comments.
;
_shelxl_version_number 2014-3

loop_
_space_group_symop_operation_xyz
'x, y, z'
'-x+1/2, y+1/2, -z+1/2'
'-x, -y, -z'
'x-1/2, -y-1/2, z-1/2'

loop_
_atom_site_label
_atom_site_type_symbol
_atom_site_fract_x
_atom_site_fract_y
_atom_site_fract_z
_atom_site_U_iso_or_equiv
_atom_site_adp_type
_atom_site_occupancy
_atom_site_site_symmetry_order
_atom_site_calc_flag
_atom_site_refinement_flags_posn
_atom_site_refinement_flags_adp
_atom_site_refinement_flags_occupancy
U1 U 0.95106(2) 0.78257(2) 0.22277(2) 0.02553(5) Uani 1 1 d . . .
S1 S 0.79887(5) 0.71983(4) 0.30680(5) 0.0316(2) Uani 1 1 d . . .
S2 S 0.51070(5) 0.67072(4) 0.56203(5) 0.0337(2) Uani 1 1 d . . .
S3 S 0.19639(5) 0.71448(4) 0.34312(5) 0.0344(2) Uani 1 1 d . . .
S4 S 0.46023(6) 0.71718(4) 0.10973(5) 0.0312(2) Uani 1 1 d . . .
P1 P 0.85723(6) 0.52439(4) 0.39225(5) 0.0301(2) Uani 1 1 d . . .
P2 P 0.53394(5) 0.44602(4) 0.69727(4) 0.02236(19) Uani 1 1 d . . .
P3 P 0.74171(5) 1.00022(4) 0.50007(5) 0.0245(2) Uani 1 1 d . . .
O1 O 0.93365(16) 0.84710(11) 0.24922(13) 0.0397(7) Uani 1 1 d . . .
O2 O 0.96601(14) 0.71844(10) 0.19515(13) 0.0295(6) Uani 1 1 d . . .
O3 O 0.86448(14) 0.74968(13) 0.28999(14) 0.0420(7) Uani 1 1 d . . .
O4 O 0.76981(16) 0.68904(12) 0.25256(15) 0.0472(8) Uani 1 1 d . . .
O5 O 0.81450(14) 0.69076(11) 0.36617(14) 0.0376(7) Uani 1 1 d . . .
O6 O 0.48559(18) 0.67630(11) 0.62708(13) 0.0416(7) Uani 1 1 d . . .
O7 O 0.58090(18) 0.64775(14) 0.5581(2) 0.0726(12) Uani 1 1 d . . .
O8 O 0.4573(2) 0.64066(12) 0.52258(16) 0.0664(11) Uani 1 1 d . . .
O9 O 0.23849(16) 0.66912(11) 0.36680(18) 0.0513(9) Uani 1 1 d . . .
O10 O 0.17129(17) 0.70949(12) 0.27514(15) 0.0461(8) Uani 1 1 d . . .
O11 O 0.13630(14) 0.72670(11) 0.38351(13) 0.0333(6) Uani 1 1 d . . .
O12 O 0.41020(17) 0.73025(12) 0.05401(14) 0.0418(7) Uani 1 1 d . . .
O13 O 0.42967(16) 0.67764(10) 0.15145(13) 0.0372(7) Uani 1 1 d . . .
O14 O 0.53259(17) 0.70351(12) 0.09123(14) 0.0426(7) Uani 1 1 d . . .
O15 O 0.58588(13) 0.88579(10) 0.35267(12) 0.0282(6) Uani 1 1 d . . .
O16 O 0.50613(14) 0.88153(10) 0.44522(13) 0.0346(6) Uani 1 1 d . . .
H16 H 0.5469 0.8897 0.4297 0.042 Uiso 1 1 d R U .
O17 O 0.39685(15) 0.89546(11) 0.36358(14) 0.0401(7) Uani 1 1 d . . .
H17 H 0.4318 0.8909 0.3948 0.048 Uiso 1 1 d R U .
O18 O 0.48365(15) 0.91435(10) 0.26019(14) 0.0364(7) Uani 1 1 d . . .
H18A H 0.5225 0.9147 0.2857 0.044 Uiso 0.5 1 d R U P
H18B H 0.4501 0.9158 0.2910 0.044 Uiso 0.5 1 d R U P
O19 O 0.84092(15) 0.78259(11) 0.15385(13) 0.0355(6) Uani 1 1 d . . .
H19A H 0.8185 0.7534 0.1398 0.043 Uiso 1 1 d R U .
H19B H 0.8076 0.8068 0.1327 0.043 Uiso 1 1 d R U .
O20 O 1.08425(15) 0.79084(12) 0.23152(14) 0.0399(7) Uani 1 1 d . . .
H20A H 1.1068 0.7589 0.2492 0.048 Uiso 1 1 d R U .
H20B H 1.0977 0.8087 0.1988 0.048 Uiso 1 1 d R U .
O21 O 1.00571(13) 0.76584(10) 0.33313(12) 0.0290(6) Uani 1 1 d . . .
H21A H 1.0435 0.7576 0.3433 0.035 Uiso 1 1 d R U .
H21B H 0.9787 0.7520 0.3633 0.035 Uiso 1 1 d R U .
O22 O 0.65568(16) 0.65711(12) 0.16330(15) 0.0425(7) Uani 1 1 d . . .
H22A H 0.6763 0.6745 0.2030 0.051 Uiso 1 1 d R U .
H22B H 0.6123 0.6774 0.1592 0.051 Uiso 1 1 d R U .
O23 O 0.94052(15) 0.72669(11) 0.43394(13) 0.0346(6) Uani 1 1 d . . .
H23A H 0.8959 0.7138 0.4196 0.042 Uiso 1 1 d R U .
H23B H 0.9342 0.7384 0.4761 0.042 Uiso 1 1 d R U .
O24 O 0.6802(2) 0.68297(17) 0.64750(19) 0.0720(11) Uani 1 1 d . . .
H24A H 0.6622 0.6662 0.6109 0.086 Uiso 1 1 d R U .
H24B H 0.7065 0.7023 0.6282 0.086 Uiso 1 1 d R U .
O25 O 0.3145(2) 0.62892(14) 0.47676(18) 0.0673(10) Uani 1 1 d . . .
H25A H 0.3593 0.6385 0.4810 0.081 Uiso 1 1 d R U .
H25B H 0.3006 0.6384 0.4438 0.081 Uiso 1 1 d R U .
O26 O 0.28487(17) 0.66224(12) 0.18762(15) 0.0458(7) Uani 1 1 d . . .
H26A H 0.2642 0.6750 0.2254 0.055 Uiso 1 1 d R U .
H26B H 0.3351 0.6698 0.1892 0.055 Uiso 1 1 d R U .
O27 O 0.14301(15) 0.73867(11) 0.52347(13) 0.0351(6) Uani 1 1 d . . .
H27A H 0.1265 0.7342 0.4804 0.042 Uiso 1 1 d R U .
H27B H 0.1021 0.7524 0.5416 0.042 Uiso 1 1 d R U .
O28 O 0.25763(18) 0.73319(13) 0.08549(17) 0.0545(9) Uani 1 1 d . . .
H28A H 0.2991 0.7274 0.0650 0.065 Uiso 1 1 d R U .
H28B H 0.2622 0.7081 0.1191 0.065 Uiso 1 1 d R U .
O29 O 0.75643(15) 0.70982(11) 0.09199(13) 0.0344(6) Uani 1 1 d . . .
H29A H 0.7310 0.6914 0.1150 0.041 Uiso 1 1 d R U .
H29B H 0.7193 0.7287 0.0728 0.041 Uiso 1 1 d R U .
O30 O 0.74755(15) 0.84560(11) 0.08519(14) 0.0385(7) Uani 1 1 d . . .
H30A H 0.7599 0.8526 0.0432 0.046 Uiso 1 1 d R U .
H30B H 0.7064 0.8277 0.0711 0.046 Uiso 1 1 d R U .
C1 C 0.73486(18) 0.76877(14) 0.32240(18) 0.0248(8) Uani 1 1 d . . .
C2 C 0.71610(19) 0.77905(14) 0.38491(18) 0.0253(8) Uani 1 1 d . . .
H2 H 0.7371 0.7589 0.4200 0.030 Uiso 1 1 calc R U .
C3 C 0.66661(19) 0.81877(14) 0.39644(17) 0.0239(7) Uani 1 1 d . . .
C4 C 0.63466(19) 0.84742(14) 0.34411(18) 0.0249(8) Uani 1 1 d . . .
C5 C 0.65471(18) 0.83707(14) 0.28038(17) 0.0244(8) Uani 1 1 d . . .
C6 C 0.70481(19) 0.79789(15) 0.27023(18) 0.0266(8) Uani 1 1 d . . .
H6 H 0.7188 0.7908 0.2276 0.032 Uiso 1 1 calc R U .
C7 C 0.64711(19) 0.83143(15) 0.46525(17) 0.0272(8) Uani 1 1 d . . .
H7A H 0.6870 0.8190 0.4959 0.033 Uiso 1 1 calc R U .
H7B H 0.6437 0.8701 0.4699 0.033 Uiso 1 1 calc R U .
C8 C 0.5761(2) 0.80695(15) 0.48404(17) 0.0272(8) Uani 1 1 d . . .
C9 C 0.5765(2) 0.75739(15) 0.51171(18) 0.0299(8) Uani 1 1 d . . .
H9 H 0.6212 0.7389 0.5188 0.036 Uiso 1 1 calc R U .
C10 C 0.5122(2) 0.73445(15) 0.52926(19) 0.0305(8) Uani 1 1 d . . .
C11 C 0.4467(2) 0.76132(15) 0.52011(19) 0.0300(8) Uani 1 1 d . . .
H11 H 0.4030 0.7455 0.5328 0.036 Uiso 1 1 calc R U .
C12 C 0.4446(2) 0.81085(15) 0.49277(18) 0.0288(8) Uani 1 1 d . . .
C13 C 0.5095(2) 0.83380(14) 0.47372(17) 0.0269(8) Uani 1 1 d . . .
C14 C 0.3717(2) 0.83870(15) 0.48090(19) 0.0319(9) Uani 1 1 d . . .
H14A H 0.3393 0.8286 0.5152 0.038 Uiso 1 1 calc R U .
H14B H 0.3794 0.8772 0.4835 0.038 Uiso 1 1 calc R U .
C15 C 0.33528(19) 0.82512(15) 0.4156(2) 0.0300(8) Uani 1 1 d . . .
C16 C 0.2867(2) 0.78354(15) 0.4091(2) 0.0317(9) Uani 1 1 d . . .
H16A H 0.2747 0.7644 0.4464 0.038 Uiso 1 1 calc R U .
C17 C 0.2554(2) 0.76936(15) 0.3487(2) 0.0306(9) Uani 1 1 d . . .
C18 C 0.2721(2) 0.79692(15) 0.2938(2) 0.0307(9) Uani 1 1 d . . .
H18 H 0.2504 0.7869 0.2527 0.037 Uiso 1 1 calc R U .
C19 C 0.32037(19) 0.83918(14) 0.2984(2) 0.0297(8) Uani 1 1 d . . .
C20 C 0.35201(19) 0.85318(14) 0.3593(2) 0.0299(8) Uani 1 1 d . . .
C21 C 0.3415(2) 0.86791(15) 0.2384(2) 0.0328(9) Uani 1 1 d . . .
H21C H 0.3495 0.9056 0.2488 0.039 Uiso 1 1 calc R U .
H21D H 0.3013 0.8654 0.2044 0.039 Uiso 1 1 calc R U .
C22 C 0.41057(19) 0.84476(14) 0.21314(18) 0.0258(8) Uani 1 1 d . . .
C23 C 0.4067(2) 0.79835(15) 0.17763(18) 0.0274(8) Uani 1 1 d . . .
H23 H 0.3607 0.7822 0.1680 0.033 Uiso 1 1 calc R U .
C24 C 0.4693(2) 0.77515(14) 0.15597(17) 0.0256(8) Uani 1 1 d . . .
C25 C 0.53673(19) 0.79839(14) 0.17004(17) 0.0253(8) Uani 1 1 d . . .
H25 H 0.5793 0.7826 0.1550 0.030 Uiso 1 1 calc R U .
C26 C 0.54233(19) 0.84460(15) 0.20600(17) 0.0255(8) Uani 1 1 d . . .
C27 C 0.4790(2) 0.86785(14) 0.22676(18) 0.0264(8) Uani 1 1 d . . .
C28 C 0.61774(19) 0.86700(15) 0.22377(18) 0.0275(8) Uani 1 1 d . . .
H28C H 0.6479 0.8646 0.1859 0.033 Uiso 1 1 calc R U .
H28D H 0.6134 0.9046 0.2355 0.033 Uiso 1 1 calc R U .
C29 C 0.93549(19) 0.55017(14) 0.35461(17) 0.0253(8) Uani 1 1 d . . .
C30 C 0.9516(2) 0.60374(15) 0.35897(18) 0.0307(8) Uani 1 1 d . . .
H30 H 0.9228 0.6263 0.3837 0.037 Uiso 1 1 calc R U .
C31 C 1.0094(2) 0.62400(15) 0.32726(19) 0.0315(9) Uani 1 1 d . . .
H31 H 1.0196 0.6606 0.3296 0.038 Uiso 1 1 calc R U .
C32 C 1.0524(2) 0.59162(16) 0.29243(18) 0.0308(9) Uani 1 1 d . . .
H32 H 1.0930 0.6057 0.2722 0.037 Uiso 1 1 calc R U .
C33 C 1.0362(2) 0.53855(16) 0.28696(19) 0.0315(9) Uani 1 1 d . . .
H33 H 1.0655 0.5163 0.2624 0.038 Uiso 1 1 calc R U .
C34 C 0.9777(2) 0.51779(15) 0.31716(18) 0.0292(8) Uani 1 1 d . . .
H34 H 0.9661 0.4815 0.3125 0.035 Uiso 1 1 calc R U .
C35 C 0.8214(3) 0.5739(2) 0.4435(3) 0.0650(11) Uani 1 1 d . U .
C36 C 0.8657(4) 0.5963(2) 0.4920(3) 0.0777(12) Uani 1 1 d D U .
H36 H 0.9155 0.5869 0.4992 0.093 Uiso 1 1 calc R U .
C37 C 0.8312(4) 0.6360(2) 0.5321(3) 0.0880(13) Uani 1 1 d D U .
H37 H 0.8582 0.6521 0.5675 0.106 Uiso 1 1 calc R U .
C38 C 0.7601(4) 0.6493(3) 0.5180(3) 0.0926(13) Uani 1 1 d D U .
H38 H 0.7403 0.6765 0.5430 0.111 Uiso 1 1 calc R U .
C39 C 0.7167(4) 0.6273(3) 0.4723(3) 0.0866(12) Uani 1 1 d D U .
H39 H 0.6668 0.6367 0.4649 0.104 Uiso 1 1 calc R U .
C40 C 0.7495(4) 0.5899(2) 0.4365(3) 0.0711(11) Uani 1 1 d . U .
H40 H 0.7198 0.5732 0.4034 0.085 Uiso 1 1 calc R U .
C41 C 0.78928(19) 0.50819(14) 0.32986(18) 0.0263(8) Uani 1 1 d . . .
C42 C 0.7655(2) 0.54810(16) 0.2866(2) 0.0350(9) Uani 1 1 d . . .
H42 H 0.7858 0.5824 0.2905 0.042 Uiso 1 1 calc R U .
C43 C 0.7125(2) 0.53699(18) 0.2382(2) 0.0386(10) Uani 1 1 d . . .
H43 H 0.6954 0.5640 0.2093 0.046 Uiso 1 1 calc R U .
C44 C 0.6839(2) 0.48650(18) 0.2316(2) 0.0366(10) Uani 1 1 d . . .
H44 H 0.6476 0.4790 0.1981 0.044 Uiso 1 1 calc R U .
C45 C 0.7083(2) 0.44698(16) 0.27417(19) 0.0320(9) Uani 1 1 d . . .
H45 H 0.6893 0.4124 0.2691 0.038 Uiso 1 1 calc R U .
C46 C 0.76019(19) 0.45774(14) 0.32389(18) 0.0255(8) Uani 1 1 d . . .
H46 H 0.7758 0.4309 0.3537 0.031 Uiso 1 1 calc R U .
C47 C 0.8776(3) 0.46835(17) 0.4428(2) 0.0413(11) Uani 1 1 d . . .
C48 C 0.8397(3) 0.4624(2) 0.4988(2) 0.0570(14) Uani 1 1 d . . .
H48 H 0.8046 0.4880 0.5090 0.068 Uiso 1 1 calc R U .
C49 C 0.8524(4) 0.4202(3) 0.5392(3) 0.0735(19) Uani 1 1 d . . .
H49 H 0.8273 0.4174 0.5778 0.088 Uiso 1 1 calc R U .
C50 C 0.9006(4) 0.3824(2) 0.5242(3) 0.078(2) Uani 1 1 d . . .
H50 H 0.9080 0.3529 0.5520 0.094 Uiso 1 1 calc R U .
C51 C 0.9395(4) 0.38621(19) 0.4686(2) 0.0639(17) Uani 1 1 d . . .
H51 H 0.9733 0.3597 0.4586 0.077 Uiso 1 1 calc R U .
C52 C 0.9277(3) 0.42982(17) 0.4278(2) 0.0517(13) Uani 1 1 d . . .
H52 H 0.9540 0.4331 0.3899 0.062 Uiso 1 1 calc R U .
C53 C 0.62546(19) 0.46833(14) 0.68803(18) 0.0251(8) Uani 1 1 d . . .
C54 C 0.6389(2) 0.50528(17) 0.6411(2) 0.0357(9) Uani 1 1 d . . .
H54 H 0.6000 0.5182 0.6130 0.043 Uiso 1 1 calc R U .
C55 C 0.7097(2) 0.52356(18) 0.6353(2) 0.0419(10) Uani 1 1 d . . .
H55 H 0.7191 0.5493 0.6036 0.050 Uiso 1 1 calc R U .
C56 C 0.7657(2) 0.50416(17) 0.6754(2) 0.0376(10) Uani 1 1 d . . .
H56 H 0.8141 0.5158 0.6703 0.045 Uiso 1 1 calc R U .
C57 C 0.7526(2) 0.46800(16) 0.7231(2) 0.0375(10) Uani 1 1 d . . .
H57 H 0.7917 0.4554 0.7511 0.045 Uiso 1 1 calc R U .
C58 C 0.6824(2) 0.45005(15) 0.7301(2) 0.0304(8) Uani 1 1 d . . .
H58 H 0.6731 0.4255 0.7633 0.036 Uiso 1 1 calc R U .
C59 C 0.51019(19) 0.46632(15) 0.77657(17) 0.0263(8) Uani 1 1 d . . .
C60 C 0.5193(2) 0.51901(16) 0.7952(2) 0.0338(9) Uani 1 1 d . . .
H60 H 0.5393 0.5436 0.7666 0.041 Uiso 1 1 calc R U .
C61 C 0.4990(2) 0.53495(19) 0.8551(2) 0.0405(11) Uani 1 1 d . . .
H61 H 0.5042 0.5708 0.8674 0.049 Uiso 1 1 calc R U .
C62 C 0.4713(2) 0.49925(19) 0.8972(2) 0.0406(11) Uani 1 1 d . . .
H62 H 0.4575 0.5107 0.9384 0.049 Uiso 1 1 calc R U .
C63 C 0.4636(2) 0.44693(19) 0.8800(2) 0.0393(10) Uani 1 1 d . . .
H63 H 0.4451 0.4224 0.9095 0.047 Uiso 1 1 calc R U .
C64 C 0.4830(2) 0.43017(16) 0.81936(18) 0.0318(9) Uani 1 1 d . . .
H64 H 0.4777 0.3942 0.8073 0.038 Uiso 1 1 calc R U .
C65 C 0.47401(18) 0.47442(14) 0.63489(17) 0.0233(7) Uani 1 1 d . . .
C66 C 0.4401(2) 0.52290(14) 0.64221(19) 0.0282(8) Uani 1 1 d . . .
H66 H 0.4473 0.5419 0.6817 0.034 Uiso 1 1 calc R U .
C67 C 0.3958(2) 0.54332(16) 0.59144(19) 0.0332(9) Uani 1 1 d . . .
H67 H 0.3725 0.5763 0.5963 0.040 Uiso 1 1 calc R U .
C68 C 0.3853(2) 0.51599(16) 0.53382(19) 0.0330(9) Uani 1 1 d . . .
H68 H 0.3549 0.5302 0.4992 0.040 Uiso 1 1 calc R U .
C69 C 0.4194(2) 0.46775(16) 0.52666(19) 0.0352(9) Uani 1 1 d . . .
H69 H 0.4118 0.4488 0.4872 0.042 Uiso 1 1 calc R U .
C70 C 0.4639(2) 0.44710(15) 0.57629(18) 0.0295(8) Uani 1 1 d . . .
H70 H 0.4878 0.4144 0.5708 0.035 Uiso 1 1 calc R U .
C71 C 0.52457(19) 0.37626(14) 0.68863(17) 0.0229(7) Uani 1 1 d . . .
C72 C 0.45478(19) 0.35471(15) 0.69156(19) 0.0291(8) Uani 1 1 d . . .
H72 H 0.4148 0.3769 0.6997 0.035 Uiso 1 1 calc R U .
C73 C 0.4440(2) 0.30115(16) 0.6827(2) 0.0336(9) Uani 1 1 d . . .
H73 H 0.3967 0.2865 0.6850 0.040 Uiso 1 1 calc R U .
C74 C 0.5023(2) 0.26917(15) 0.6704(2) 0.0341(9) Uani 1 1 d . . .
H74 H 0.4949 0.2324 0.6647 0.041 Uiso 1 1 calc R U .
C75 C 0.5712(2) 0.29012(15) 0.6665(2) 0.0327(9) Uani 1 1 d . . .
H75 H 0.6107 0.2678 0.6573 0.039 Uiso 1 1 calc R U .
C76 C 0.58302(19) 0.34364(14) 0.67598(17) 0.0261(8) Uani 1 1 d . . .
H76 H 0.6305 0.3579 0.6738 0.031 Uiso 1 1 calc R U .
C77 C 0.79118(19) 1.04916(14) 0.54766(19) 0.0280(8) Uani 1 1 d . . .
C78 C 0.7793(2) 1.05515(16) 0.6133(2) 0.0336(9) Uani 1 1 d . . .
H78 H 0.7452 1.0333 0.6332 0.040 Uiso 1 1 calc R U .
C79 C 0.8178(2) 1.09354(18) 0.6494(2) 0.0463(12) Uani 1 1 d . . .
H79 H 0.8113 1.0972 0.6943 0.056 Uiso 1 1 calc R U .
C80 C 0.8653(2) 1.12616(18) 0.6199(3) 0.0511(13) Uani 1 1 d . . .
H80 H 0.8903 1.1529 0.6445 0.061 Uiso 1 1 calc R U .
C81 C 0.8774(2) 1.12051(17) 0.5546(3) 0.0470(12) Uani 1 1 d . . .
H81 H 0.9102 1.1434 0.5348 0.056 Uiso 1 1 calc R U .
C82 C 0.8413(2) 1.08118(16) 0.5183(2) 0.0366(9) Uani 1 1 d . . .
H82 H 0.8506 1.0762 0.4741 0.044 Uiso 1 1 calc R U .
C83 C 0.69335(19) 1.02893(14) 0.43047(17) 0.0244(8) Uani 1 1 d . . .
C84 C 0.70127(19) 1.08171(14) 0.41300(17) 0.0247(8) Uani 1 1 d . . .
H84 H 0.7342 1.1038 0.4377 0.030 Uiso 1 1 calc R U .
C85 C 0.6610(2) 1.10151(15) 0.35975(18) 0.0282(8) Uani 1 1 d . . .
H85 H 0.6657 1.1375 0.3484 0.034 Uiso 1 1 calc R U .
C86 C 0.6138(2) 1.06924(15) 0.32268(18) 0.0282(8) Uani 1 1 d . . .
H86 H 0.5867 1.0830 0.2858 0.034 Uiso 1 1 calc R U .
C87 C 0.6063(2) 1.01662(15) 0.33985(18) 0.0287(8) Uani 1 1 d . . .
H87 H 0.5742 0.9944 0.3144 0.034 Uiso 1 1 calc R U .
C88 C 0.64513(19) 0.99662(15) 0.39352(18) 0.0277(8) Uani 1 1 d . . .
H88 H 0.6392 0.9608 0.4054 0.033 Uiso 1 1 calc R U .
C89 C 0.67595(19) 0.96900(15) 0.54757(18) 0.0275(8) Uani 1 1 d . . .
C90 C 0.6057(2) 0.99033(19) 0.5477(2) 0.0412(10) Uani 1 1 d . . .
H90 H 0.5940 1.0218 0.5244 0.049 Uiso 1 1 calc R U .
C91 C 0.5535(2) 0.9653(2) 0.5818(2) 0.0535(13) Uani 1 1 d . . .
H91 H 0.5056 0.9794 0.5815 0.064 Uiso 1 1 calc R U .
C92 C 0.5704(2) 0.9203(2) 0.6162(2) 0.0461(11) Uani 1 1 d . . .
H92 H 0.5338 0.9031 0.6388 0.055 Uiso 1 1 calc R U .
C93 C 0.6404(2) 0.89956(17) 0.61836(19) 0.0372(9) Uani 1 1 d . . .
H93 H 0.6521 0.8690 0.6434 0.045 Uiso 1 1 calc R U .
C94 C 0.6932(2) 0.92363(15) 0.58382(18) 0.0301(8) Uani 1 1 d . . .
H94 H 0.7410 0.9094 0.5847 0.036 Uiso 1 1 calc R U .
C95 C 0.80486(19) 0.95101(14) 0.47559(18) 0.0257(8) Uani 1 1 d . . .
C96 C 0.7950(2) 0.92600(15) 0.41542(18) 0.0286(8) Uani 1 1 d . . .
H96 H 0.7572 0.9372 0.3851 0.034 Uiso 1 1 calc R U .
C97 C 0.8403(2) 0.88498(15) 0.4000(2) 0.0314(9) Uani 1 1 d . . .
H97 H 0.8335 0.8680 0.3590 0.038 Uiso 1 1 calc R U .
C98 C 0.8955(2) 0.86861(15) 0.4443(2) 0.0353(9) Uani 1 1 d . . .
H98 H 0.9262 0.8402 0.4340 0.042 Uiso 1 1 calc R U .
C99 C 0.9059(2) 0.89385(15) 0.5040(2) 0.0327(9) Uani 1 1 d . . .
H99 H 0.9440 0.8828 0.5341 0.039 Uiso 1 1 calc R U .
C100 C 0.8609(2) 0.93505(15) 0.51957(19) 0.0282(8) Uani 1 1 d . . .
H100 H 0.8683 0.9523 0.5602 0.034 Uiso 1 1 calc R U .

loop_
_atom_site_aniso_label
_atom_site_aniso_U_11
_atom_site_aniso_U_22
_atom_site_aniso_U_33
_atom_site_aniso_U_23
_atom_site_aniso_U_13
_atom_site_aniso_U_12
U1 0.02720(8) 0.02392(8) 0.02561(8) 0.00195(6) 0.00287(5) 0.00267(6)
S1 0.0222(4) 0.0389(6) 0.0339(5) 0.0014(4) 0.0028(4) 0.0045(4)
S2 0.0313(5) 0.0252(5) 0.0465(6) 0.0036(4) 0.0172(4) 0.0042(4)
S3 0.0288(5) 0.0280(5) 0.0474(6) 0.0028(4) 0.0102(4) -0.0020(4)
S4 0.0407(5) 0.0264(5) 0.0259(5) 0.0003(4) -0.0026(4) -0.0024(4)
P1 0.0405(6) 0.0261(5) 0.0242(5) -0.0025(4) 0.0050(4) -0.0105(4)
P2 0.0206(4) 0.0221(5) 0.0247(5) -0.0004(4) 0.0031(4) -0.0001(4)
P3 0.0216(4) 0.0249(5) 0.0266(5) -0.0016(4) -0.0001(4) -0.0008(4)
O1 0.0552(18) 0.0310(15) 0.0328(15) -0.0010(12) 0.0022(13) 0.0134(13)
O2 0.0300(14) 0.0229(13) 0.0357(15) 0.0000(11) 0.0026(11) 0.0001(11)
O3 0.0212(13) 0.067(2) 0.0379(16) 0.0142(15) 0.0048(12) 0.0032(14)
O4 0.0412(17) 0.0488(19) 0.0507(19) -0.0157(15) -0.0046(14) 0.0153(14)
O5 0.0297(14) 0.0399(16) 0.0437(17) 0.0087(13) 0.0054(12) 0.0066(12)
O6 0.071(2) 0.0278(15) 0.0266(15) -0.0013(12) 0.0098(14) 0.0043(14)
O7 0.0405(19) 0.049(2) 0.132(4) 0.030(2) 0.031(2) 0.0113(16)
O8 0.128(3) 0.0308(18) 0.0400(19) -0.0076(14) 0.001(2) -0.022(2)
O9 0.0333(16) 0.0275(16) 0.094(3) 0.0098(16) 0.0114(16) 0.0001(13)
O10 0.0520(19) 0.0392(17) 0.0489(19) -0.0078(14) 0.0183(15) -0.0155(14)
O11 0.0249(13) 0.0376(16) 0.0379(16) 0.0064(12) 0.0054(11) -0.0014(11)
O12 0.0559(19) 0.0390(17) 0.0292(15) 0.0004(13) -0.0080(13) -0.0067(14)
O13 0.0518(17) 0.0265(14) 0.0331(15) 0.0025(12) 0.0012(13) -0.0049(13)
O14 0.0507(18) 0.0374(16) 0.0398(17) -0.0075(13) 0.0050(14) 0.0001(14)
O15 0.0309(14) 0.0226(13) 0.0310(14) 0.0007(11) 0.0013(11) -0.0001(11)
O16 0.0334(15) 0.0285(14) 0.0431(16) 0.0052(12) 0.0112(12) -0.0007(12)
O17 0.0352(15) 0.0396(17) 0.0447(17) 0.0133(14) -0.0036(13) -0.0107(13)
O18 0.0380(15) 0.0276(15) 0.0448(17) -0.0072(12) 0.0116(13) -0.0108(12)
O19 0.0337(15) 0.0346(15) 0.0370(16) 0.0002(12) -0.0070(12) 0.0067(12)
O20 0.0299(15) 0.0534(19) 0.0374(16) 0.0016(14) 0.0102(12) -0.0131(13)
O21 0.0225(13) 0.0383(15) 0.0263(14) 0.0061(11) 0.0035(10) 0.0025(11)
O22 0.0412(16) 0.0391(17) 0.0472(18) 0.0037(14) 0.0021(14) -0.0035(13)
O23 0.0370(15) 0.0388(16) 0.0287(14) 0.0000(12) 0.0071(12) -0.0006(12)
O24 0.058(2) 0.096(3) 0.062(2) -0.016(2) 0.0109(19) 0.005(2)
O25 0.077(3) 0.060(2) 0.066(2) 0.0128(19) 0.016(2) 0.022(2)
O26 0.0537(19) 0.0390(17) 0.0443(18) 0.0054(14) -0.0005(14) -0.0042(14)
O27 0.0333(15) 0.0377(15) 0.0339(15) -0.0020(12) -0.0004(12) -0.0011(12)
O28 0.0468(19) 0.053(2) 0.061(2) 0.0183(17) -0.0167(16) -0.0076(16)
O29 0.0307(14) 0.0358(16) 0.0367(16) 0.0030(12) 0.0023(12) 0.0059(12)
O30 0.0396(16) 0.0344(15) 0.0401(16) -0.0021(13) -0.0098(13) 0.0027(13)
C1 0.0170(16) 0.0242(18) 0.033(2) 0.0001(15) 0.0027(15) -0.0032(14)
C2 0.0206(17) 0.0259(19) 0.029(2) 0.0060(15) -0.0006(14) -0.0058(15)
C3 0.0222(17) 0.0245(18) 0.0250(19) 0.0008(15) 0.0008(14) -0.0076(14)
C4 0.0225(17) 0.0206(18) 0.032(2) 0.0010(15) 0.0026(15) -0.0082(14)
C5 0.0210(17) 0.0255(19) 0.0268(19) 0.0029(15) 0.0020(14) -0.0069(14)
C6 0.0230(18) 0.030(2) 0.027(2) 0.0000(16) 0.0015(15) -0.0063(15)
C7 0.0265(18) 0.029(2) 0.0257(19) -0.0013(16) 0.0011(15) -0.0041(15)
C8 0.0301(19) 0.028(2) 0.0235(19) -0.0034(16) 0.0050(15) -0.0037(16)
C9 0.030(2) 0.031(2) 0.030(2) -0.0002(17) 0.0068(16) 0.0023(16)
C10 0.033(2) 0.0244(19) 0.035(2) 0.0009(16) 0.0107(17) 0.0016(16)
C11 0.030(2) 0.0265(19) 0.035(2) -0.0016(17) 0.0125(16) 0.0002(16)
C12 0.0289(19) 0.030(2) 0.029(2) -0.0037(16) 0.0070(16) 0.0012(16)
C13 0.033(2) 0.0240(19) 0.0248(19) -0.0034(15) 0.0055(15) -0.0007(15)
C14 0.033(2) 0.025(2) 0.039(2) -0.0010(17) 0.0144(17) 0.0055(16)
C15 0.0235(18) 0.0253(19) 0.042(2) 0.0025(17) 0.0108(16) 0.0081(15)
C16 0.0258(19) 0.030(2) 0.041(2) 0.0030(18) 0.0126(17) 0.0016(16)
C17 0.0224(18) 0.0240(19) 0.046(2) 0.0034(17) 0.0100(17) 0.0010(15)
C18 0.0225(18) 0.0256(19) 0.044(2) 0.0016(17) 0.0050(16) 0.0071(15)
C19 0.0238(18) 0.0219(19) 0.044(2) 0.0061(17) 0.0073(17) 0.0098(15)
C20 0.0206(17) 0.0214(18) 0.048(2) 0.0048(17) 0.0075(16) 0.0044(15)
C21 0.028(2) 0.024(2) 0.046(2) 0.0089(17) -0.0002(17) 0.0055(16)
C22 0.0264(18) 0.0214(18) 0.029(2) 0.0103(15) -0.0005(15) 0.0007(15)
C23 0.0231(18) 0.0278(19) 0.030(2) 0.0090(16) -0.0050(15) -0.0047(15)
C24 0.0310(19) 0.0213(18) 0.0239(19) 0.0042(15) -0.0030(15) -0.0034(15)
C25 0.0248(18) 0.0285(19) 0.0222(18) 0.0063(15) -0.0003(14) 0.0024(15)
C26 0.0261(18) 0.029(2) 0.0210(18) 0.0073(15) 0.0007(14) -0.0050(15)
C27 0.0304(19) 0.0220(18) 0.0267(19) 0.0079(15) 0.0019(15) -0.0031(15)
C28 0.0224(18) 0.032(2) 0.028(2) 0.0047(16) 0.0004(15) -0.0060(15)
C29 0.0289(19) 0.0254(19) 0.0207(18) 0.0013(15) -0.0049(15) -0.0059(15)
C30 0.041(2) 0.0241(19) 0.027(2) -0.0033(16) 0.0041(17) -0.0053(17)
C31 0.036(2) 0.026(2) 0.032(2) -0.0024(16) 0.0007(17) -0.0085(17)
C32 0.0254(19) 0.036(2) 0.030(2) 0.0038(17) -0.0023(16) -0.0053(16)
C33 0.0247(19) 0.032(2) 0.037(2) -0.0001(17) -0.0032(16) 0.0027(16)
C34 0.032(2) 0.0222(19) 0.033(2) 0.0031(16) -0.0027(16) -0.0002(16)
C35 0.098(2) 0.046(2) 0.057(2) -0.0199(17) 0.046(2) -0.0362(19)
C36 0.105(2) 0.066(2) 0.066(2) -0.0220(18) 0.0338(19) -0.040(2)
C37 0.113(2) 0.071(2) 0.082(2) -0.0201(19) 0.021(2) -0.034(2)
C38 0.110(2) 0.080(2) 0.092(2) -0.010(2) 0.038(2) -0.021(2)
C39 0.107(2) 0.067(2) 0.091(2) -0.0114(19) 0.046(2) -0.014(2)
C40 0.099(2) 0.0489(19) 0.072(2) -0.0119(17) 0.0521(19) -0.0151(19)
C41 0.0243(18) 0.0269(19) 0.028(2) -0.0002(16) 0.0070(15) 0.0014(15)
C42 0.028(2) 0.033(2) 0.045(2) 0.0078(19) 0.0085(18) -0.0025(17)
C43 0.0226(19) 0.051(3) 0.043(2) 0.017(2) 0.0066(17) 0.0071(18)
C44 0.0207(18) 0.054(3) 0.035(2) -0.001(2) 0.0033(16) 0.0042(18)
C45 0.0232(18) 0.033(2) 0.040(2) -0.0074(18) 0.0056(16) 0.0001(16)
C46 0.0237(18) 0.0240(19) 0.029(2) -0.0008(15) 0.0042(15) 0.0029(15)
C47 0.060(3) 0.034(2) 0.029(2) 0.0046(18) -0.009(2) -0.027(2)
C48 0.063(3) 0.069(3) 0.037(3) 0.014(2) -0.005(2) -0.034(3)
C49 0.103(5) 0.072(4) 0.043(3) 0.026(3) -0.014(3) -0.050(4)
C50 0.137(6) 0.052(3) 0.039(3) 0.025(3) -0.045(3) -0.062(4)
C51 0.113(5) 0.030(2) 0.044(3) 0.007(2) -0.037(3) -0.021(3)
C52 0.093(4) 0.031(2) 0.029(2) 0.0037(19) -0.015(2) -0.018(2)
C53 0.0253(18) 0.0231(18) 0.0274(19) -0.0026(15) 0.0046(15) -0.0015(15)
C54 0.030(2) 0.045(2) 0.032(2) 0.0041(19) -0.0001(17) -0.0067(18)
C55 0.039(2) 0.048(3) 0.039(2) 0.006(2) 0.0059(19) -0.016(2)
C56 0.027(2) 0.040(2) 0.047(3) -0.010(2) 0.0092(18) -0.0112(18)
C57 0.026(2) 0.035(2) 0.052(3) -0.0030(19) -0.0004(18) 0.0012(17)
C58 0.0283(19) 0.0249(19) 0.038(2) 0.0014(17) 0.0016(16) -0.0009(16)
C59 0.0192(17) 0.035(2) 0.0239(19) -0.0039(16) -0.0016(14) -0.0002(15)
C60 0.0257(19) 0.036(2) 0.040(2) -0.0090(18) 0.0055(17) -0.0063(17)
C61 0.0225(19) 0.053(3) 0.046(3) -0.023(2) 0.0006(18) -0.0064(18)
C62 0.025(2) 0.068(3) 0.029(2) -0.013(2) -0.0010(17) 0.003(2)
C63 0.034(2) 0.055(3) 0.030(2) 0.003(2) 0.0070(17) 0.009(2)
C64 0.030(2) 0.036(2) 0.030(2) 0.0014(17) 0.0025(16) 0.0059(17)
C65 0.0216(17) 0.0232(18) 0.0254(19) 0.0009(15) 0.0032(14) -0.0020(14)
C66 0.0301(19) 0.0247(19) 0.030(2) -0.0014(16) 0.0069(16) 0.0021(16)
C67 0.036(2) 0.028(2) 0.037(2) 0.0068(17) 0.0109(18) 0.0084(17)
C68 0.035(2) 0.034(2) 0.031(2) 0.0085(17) 0.0002(17) 0.0029(17)
C69 0.045(2) 0.033(2) 0.027(2) 0.0008(17) 0.0004(18) -0.0009(18)
C70 0.036(2) 0.0245(19) 0.028(2) 0.0008(16) 0.0010(16) 0.0043(16)
C71 0.0242(18) 0.0219(18) 0.0226(18) 0.0015(14) 0.0014(14) -0.0011(14)
C72 0.0232(18) 0.031(2) 0.033(2) 0.0009(17) 0.0046(15) 0.0008(16)
C73 0.029(2) 0.031(2) 0.041(2) 0.0013(18) 0.0043(17) -0.0077(17)
C74 0.040(2) 0.0232(19) 0.039(2) 0.0003(17) 0.0014(18) -0.0043(17)
C75 0.033(2) 0.027(2) 0.038(2) -0.0039(17) 0.0011(17) 0.0049(16)
C76 0.0216(17) 0.0281(19) 0.0283(19) -0.0022(16) -0.0001(14) -0.0001(15)
C77 0.0207(17) 0.0248(19) 0.038(2) -0.0068(16) -0.0051(15) 0.0033(15)
C78 0.0264(19) 0.035(2) 0.038(2) -0.0114(18) -0.0059(17) 0.0080(17)
C79 0.032(2) 0.049(3) 0.055(3) -0.022(2) -0.015(2) 0.020(2)
C80 0.036(2) 0.033(2) 0.080(4) -0.022(2) -0.027(2) 0.012(2)
C81 0.026(2) 0.029(2) 0.083(4) -0.001(2) -0.014(2) -0.0017(17)
C82 0.0243(19) 0.033(2) 0.052(3) 0.0023(19) -0.0048(18) 0.0010(17)
C83 0.0217(17) 0.0245(18) 0.0271(19) -0.0022(15) 0.0029(14) 0.0014(14)
C84 0.0225(17) 0.0250(19) 0.0270(19) -0.0039(15) 0.0041(14) -0.0005(15)
C85 0.0299(19) 0.0245(19) 0.031(2) 0.0004(16) 0.0061(16) 0.0004(16)
C86 0.0278(19) 0.030(2) 0.026(2) 0.0028(16) 0.0015(15) 0.0005(16)
C87 0.0265(19) 0.030(2) 0.029(2) -0.0016(16) -0.0004(15) -0.0048(16)
C88 0.0265(19) 0.0235(19) 0.033(2) 0.0001(16) 0.0005(16) -0.0026(15)
C89 0.0239(18) 0.034(2) 0.0243(19) -0.0046(16) -0.0013(15) -0.0027(16)
C90 0.029(2) 0.057(3) 0.039(2) 0.009(2) 0.0038(18) 0.007(2)
C91 0.024(2) 0.087(4) 0.050(3) 0.018(3) 0.007(2) 0.006(2)
C92 0.033(2) 0.073(3) 0.033(2) 0.010(2) 0.0072(18) -0.008(2)
C93 0.043(2) 0.042(2) 0.027(2) 0.0030(18) 0.0044(17) -0.0080(19)
C94 0.030(2) 0.032(2) 0.028(2) -0.0025(16) 0.0038(16) 0.0002(16)
C95 0.0246(18) 0.0212(18) 0.032(2) 0.0043(15) 0.0067(15) -0.0023(14)
C96 0.0269(19) 0.028(2) 0.030(2) 0.0015(16) -0.0002(15) -0.0037(16)
C97 0.034(2) 0.026(2) 0.035(2) -0.0019(17) 0.0055(17) -0.0047(16)
C98 0.038(2) 0.023(2) 0.046(3) 0.0031(18) 0.0082(19) 0.0037(17)
C99 0.033(2) 0.027(2) 0.038(2) 0.0076(17) -0.0002(17) 0.0036(16)
C100 0.0276(19) 0.028(2) 0.028(2) 0.0014(16) -0.0014(15) -0.0013(16)

loop_
_atom_type_symbol
_atom_type_description
_atom_type_scat_dispersion_real
_atom_type_scat_dispersion_imag
_atom_type_scat_source
C C 0.0033 0.0016 'International Tables Vol C Tables 4.2.6.8 and 6.1.1.4'
H H 0.0000 0.0000 'International Tables Vol C Tables 4.2.6.8 and 6.1.1.4'
O O 0.0106 0.0060 'International Tables Vol C Tables 4.2.6.8 and 6.1.1.4'
P P 0.1023 0.0942 'International Tables Vol C Tables 4.2.6.8 and 6.1.1.4'
S S 0.1246 0.1234 'International Tables Vol C Tables 4.2.6.8 and 6.1.1.4'
U U -9.6767 9.6646 'International Tables Vol C Tables 4.2.6.8 and 6.1.1.4'

loop_
_geom_angle_atom_site_label_1
_geom_angle_atom_site_label_2
_geom_angle_atom_site_label_3
_geom_angle
_geom_angle_site_symmetry_1
_geom_angle_site_symmetry_3
O2 U1 O1 178.37(13) . .
O2 U1 O3 89.34(12) . .
O1 U1 O3 90.22(13) . .
O2 U1 O6 94.71(11) . 4_675
O1 U1 O6 84.98(12) . 4_675
O3 U1 O6 152.63(11) . 4_675
O2 U1 O19 87.19(11) . .
O1 U1 O19 91.19(12) . .
O3 U1 O19 76.79(10) . .
O6 U1 O19 76.40(10) 4_675 .
O2 U1 O20 85.81(11) . .
O1 U1 O20 95.62(12) . .
O3 U1 O20 134.65(10) . .
O6 U1 O20 72.70(11) 4_675 .
O19 U1 O20 147.58(10) . .
O2 U1 O21 94.47(11) . .
O1 U1 O21 86.84(11) . .
O3 U1 O21 68.97(9) . .
O6 U1 O21 137.30(10) 4_675 .
O19 U1 O21 145.68(9) . .
O20 U1 O21 66.53(9) . .
O4 S1 O5 115.26(19) . .
O4 S1 O3 111.18(19) . .
O5 S1 O3 109.83(17) . .
O4 S1 C1 107.92(17) . .
O5 S1 C1 107.75(17) . .
O3 S1 C1 104.23(17) . .
O7 S2 O8 109.6(3) . .
O7 S2 O6 115.8(2) . .
O8 S2 O6 109.0(2) . .
O7 S2 C10 108.63(19) . .
O8 S2 C10 107.1(2) . .
O6 S2 C10 106.26(17) . .
O9 S3 O10 112.6(2) . .
O9 S3 O11 112.44(18) . .
O10 S3 O11 111.45(18) . .
O9 S3 C17 106.97(18) . .
O10 S3 C17 106.69(18) . .
O11 S3 C17 106.21(17) . .
O14 S4 O13 112.69(18) . .
O14 S4 O12 112.79(18) . .
O13 S4 O12 111.98(18) . .
O14 S4 C24 106.73(18) . .
O13 S4 C24 106.37(17) . .
O12 S4 C24 105.67(17) . .
C41 P1 C47 110.40(18) . .
C41 P1 C35 108.7(3) . .
C47 P1 C35 106.5(2) . .
C41 P1 C29 108.24(16) . .
C47 P1 C29 113.4(2) . .
C35 P1 C29 109.5(2) . .
C71 P2 C65 106.03(16) . .
C71 P2 C53 112.74(17) . .
C65 P2 C53 109.45(17) . .
C71 P2 C59 110.33(17) . .
C65 P2 C59 111.48(17) . .
C53 P2 C59 106.88(17) . .
C89 P3 C77 110.02(18) . .
C89 P3 C83 107.57(17) . .
C77 P3 C83 111.40(17) . .
C89 P3 C95 108.48(17) . .
C77 P3 C95 108.75(17) . .
C83 P3 C95 110.59(17) . .
S1 O3 U1 156.58(19) . .
S2 O6 U1 159.29(18) . 4_576
C13 O16 H16 111.5 . .
C20 O17 H17 110.7 . .
C27 O18 H18A 110.0 . .
C27 O18 H18B 111.3 . .
H18A O18 H18B 98.3 . .
U1 O19 H19A 123.4 . .
U1 O19 H19B 139.9 . .
H19A O19 H19B 96.7 . .
U1 O20 H20A 110.9 . .
U1 O20 H20B 108.8 . .
H20A O20 H20B 126.6 . .
U1 O21 H21A 128.8 . .
U1 O21 H21B 120.1 . .
H21A O21 H21B 104.2 . .
H22A O22 H22B 96.2 . .
H23A O23 H23B 104.7 . .
H24A O24 H24B 94.0 . .
H25A O25 H25B 105.6 . .
H26A O26 H26B 110.3 . .
H27A O27 H27B 102.0 . .
H28A O28 H28B 101.2 . .
H29A O29 H29B 96.4 . .
H30A O30 H30B 92.5 . .
C2 C1 C6 120.8(3) . .
C2 C1 S1 121.0(3) . .
C6 C1 S1 118.1(3) . .
C1 C2 C3 120.2(3) . .
C1 C2 H2 119.9 . .
C3 C2 H2 119.9 . .
C2 C3 C4 119.4(3) . .
C2 C3 C7 120.6(3) . .
C4 C3 C7 119.9(3) . .
O15 C4 C3 121.7(3) . .
O15 C4 C5 118.2(3) . .
C3 C4 C5 120.1(3) . .
C6 C5 C4 119.4(3) . .
C6 C5 C28 120.9(3) . .
C4 C5 C28 119.6(3) . .
C5 C6 C1 120.0(3) . .
C5 C6 H6 120.0 . .
C1 C6 H6 120.0 . .
C8 C7 C3 114.2(3) . .
C8 C7 H7A 108.7 . .
C3 C7 H7A 108.7 . .
C8 C7 H7B 108.7 . .
C3 C7 H7B 108.7 . .
H7A C7 H7B 107.6 . .
C9 C8 C13 119.1(3) . .
C9 C8 C7 119.7(3) . .
C13 C8 C7 121.2(3) . .
C8 C9 C10 120.5(4) . .
C8 C9 H9 119.7 . .
C10 C9 H9 119.7 . .
C11 C10 C9 120.3(4) . .
C11 C10 S2 118.2(3) . .
C9 C10 S2 121.5(3) . .
C12 C11 C10 120.5(4) . .
C12 C11 H11 119.8 . .
C10 C11 H11 119.8 . .
C11 C12 C13 119.4(3) . .
C11 C12 C14 119.5(3) . .
C13 C12 C14 121.1(3) . .
O16 C13 C8 121.1(3) . .
O16 C13 C12 118.7(3) . .
C8 C13 C12 120.2(3) . .
C15 C14 C12 112.0(3) . .
C15 C14 H14A 109.2 . .
C12 C14 H14A 109.2 . .
C15 C14 H14B 109.2 . .
C12 C14 H14B 109.2 . .
H14A C14 H14B 107.9 . .
C16 C15 C20 118.6(4) . .
C16 C15 C14 120.5(4) . .
C20 C15 C14 120.9(3) . .
C15 C16 C17 120.9(4) . .
C15 C16 H16A 119.5 . .
C17 C16 H16A 119.5 . .
C18 C17 C16 120.3(4) . .
C18 C17 S3 120.9(3) . .
C16 C17 S3 118.8(3) . .
C17 C18 C19 120.5(4) . .
C17 C18 H18 119.8 . .
C19 C18 H18 119.8 . .
C18 C19 C20 119.0(4) . .
C18 C19 C21 120.8(4) . .
C20 C19 C21 120.1(3) . .
O17 C20 C19 118.5(3) . .
O17 C20 C15 120.7(4) . .
C19 C20 C15 120.8(3) . .
C19 C21 C22 111.1(3) . .
C19 C21 H21C 109.4 . .
C22 C21 H21C 109.4 . .
C19 C21 H21D 109.4 . .
C22 C21 H21D 109.4 . .
H21C C21 H21D 108.0 . .
C23 C22 C27 118.5(3) . .
C23 C22 C21 119.6(3) . .
C27 C22 C21 121.8(3) . .
C22 C23 C24 121.0(3) . .
C22 C23 H23 119.5 . .
C24 C23 H23 119.5 . .
C25 C24 C23 119.9(3) . .
C25 C24 S4 121.5(3) . .
C23 C24 S4 118.6(3) . .
C24 C25 C26 120.4(3) . .
C24 C25 H25 119.8 . .
C26 C25 H25 119.8 . .
C25 C26 C27 119.1(3) . .
C25 C26 C28 118.7(3) . .
C27 C26 C28 122.2(3) . .
O18 C27 C26 119.5(3) . .
O18 C27 C22 119.3(3) . .
C26 C27 C22 121.1(3) . .
C5 C28 C26 110.8(3) . .
C5 C28 H28C 109.5 . .
C26 C28 H28C 109.5 . .
C5 C28 H28D 109.5 . .
C26 C28 H28D 109.5 . .
H28C C28 H28D 108.1 . .
C30 C29 C34 119.1(3) . .
C30 C29 P1 119.9(3) . .
C34 C29 P1 120.8(3) . .
C31 C30 C29 119.9(4) . .
C31 C30 H30 120.1 . .
C29 C30 H30 120.1 . .
C32 C31 C30 120.7(4) . .
C32 C31 H31 119.7 . .
C30 C31 H31 119.7 . .
C31 C32 C33 119.9(4) . .
C31 C32 H32 120.1 . .
C33 C32 H32 120.1 . .
C34 C33 C32 120.3(4) . .
C34 C33 H33 119.9 . .
C32 C33 H33 119.9 . .
C33 C34 C29 120.1(4) . .
C33 C34 H34 120.0 . .
C29 C34 H34 120.0 . .
C36 C35 C40 118.2(5) . .
C36 C35 P1 119.8(5) . .
C40 C35 P1 122.0(4) . .
C35 C36 C37 115.9(6) . .
C35 C36 H36 122.0 . .
C37 C36 H36 122.0 . .
C38 C37 C36 119.4(7) . .
C38 C37 H37 120.3 . .
C36 C37 H37 120.3 . .
C39 C38 C37 125.2(7) . .
C39 C38 H38 117.4 . .
C37 C38 H38 117.4 . .
C38 C39 C40 114.3(7) . .
C38 C39 H39 122.9 . .
C40 C39 H39 122.9 . .
C39 C40 C35 126.9(6) . .
C39 C40 H40 116.5 . .
C35 C40 H40 116.5 . .
C46 C41 C42 120.5(4) . .
C46 C41 P1 121.6(3) . .
C42 C41 P1 118.0(3) . .
C43 C42 C41 119.4(4) . .
C43 C42 H42 120.3 . .
C41 C42 H42 120.3 . .
C42 C43 C44 120.3(4) . .
C42 C43 H43 119.8 . .
C44 C43 H43 119.8 . .
C43 C44 C45 120.0(4) . .
C43 C44 H44 120.0 . .
C45 C44 H44 120.0 . .
C46 C45 C44 120.5(4) . .
C46 C45 H45 119.8 . .
C44 C45 H45 119.8 . .
C45 C46 C41 119.4(4) . .
C45 C46 H46 120.3 . .
C41 C46 H46 120.3 . .
C52 C47 C48 118.7(4) . .
C52 C47 P1 123.1(3) . .
C48 C47 P1 118.1(4) . .
C49 C48 C47 121.0(6) . .
C49 C48 H48 119.5 . .
C47 C48 H48 119.5 . .
C50 C49 C48 120.2(6) . .
C50 C49 H49 119.9 . .
C48 C49 H49 119.9 . .
C49 C50 C51 121.1(5) . .
C49 C50 H50 119.5 . .
C51 C50 H50 119.5 . .
C50 C51 C52 118.9(6) . .
C50 C51 H51 120.5 . .
C52 C51 H51 120.5 . .
C47 C52 C51 120.1(5) . .
C47 C52 H52 120.0 . .
C51 C52 H52 120.0 . .
C54 C53 C58 120.1(3) . .
C54 C53 P2 119.9(3) . .
C58 C53 P2 119.9(3) . .
C53 C54 C55 119.8(4) . .
C53 C54 H54 120.1 . .
C55 C54 H54 120.1 . .
C56 C55 C54 119.8(4) . .
C56 C55 H55 120.1 . .
C54 C55 H55 120.1 . .
C55 C56 C57 120.8(4) . .
C55 C56 H56 119.6 . .
C57 C56 H56 119.6 . .
C56 C57 C58 120.0(4) . .
C56 C57 H57 120.0 . .
C58 C57 H57 120.0 . .
C57 C58 C53 119.4(4) . .
C57 C58 H58 120.3 . .
C53 C58 H58 120.3 . .
C64 C59 C60 119.9(4) . .
C64 C59 P2 120.6(3) . .
C60 C59 P2 119.5(3) . .
C61 C60 C59 119.6(4) . .
C61 C60 H60 120.2 . .
C59 C60 H60 120.2 . .
C60 C61 C62 120.5(4) . .
C60 C61 H61 119.7 . .
C62 C61 H61 119.7 . .
C61 C62 C63 120.4(4) . .
C61 C62 H62 119.8 . .
C63 C62 H62 119.8 . .
C62 C63 C64 119.9(4) . .
C62 C63 H63 120.0 . .
C64 C63 H63 120.0 . .
C59 C64 C63 119.6(4) . .
C59 C64 H64 120.2 . .
C63 C64 H64 120.2 . .
C66 C65 C70 119.9(3) . .
C66 C65 P2 122.4(3) . .
C70 C65 P2 117.7(3) . .
C67 C66 C65 119.6(4) . .
C67 C66 H66 120.2 . .
C65 C66 H66 120.2 . .
C68 C67 C66 120.4(4) . .
C68 C67 H67 119.8 . .
C66 C67 H67 119.8 . .
C67 C68 C69 119.8(4) . .
C67 C68 H68 120.1 . .
C69 C68 H68 120.1 . .
C70 C69 C68 120.6(4) . .
C70 C69 H69 119.7 . .
C68 C69 H69 119.7 . .
C69 C70 C65 119.7(4) . .
C69 C70 H70 120.1 . .
C65 C70 H70 120.1 . .
C76 C71 C72 119.7(3) . .
C76 C71 P2 122.5(3) . .
C72 C71 P2 117.8(3) . .
C73 C72 C71 120.1(3) . .
C73 C72 H72 119.9 . .
C71 C72 H72 119.9 . .
C74 C73 C72 119.7(4) . .
C74 C73 H73 120.1 . .
C72 C73 H73 120.1 . .
C75 C74 C73 120.7(4) . .
C75 C74 H74 119.7 . .
C73 C74 H74 119.7 . .
C74 C75 C76 120.3(4) . .
C74 C75 H75 119.8 . .
C76 C75 H75 119.8 . .
C75 C76 C71 119.5(3) . .
C75 C76 H76 120.3 . .
C71 C76 H76 120.3 . .
C82 C77 C78 120.5(4) . .
C82 C77 P3 119.4(3) . .
C78 C77 P3 120.1(3) . .
C79 C78 C77 119.3(4) . .
C79 C78 H78 120.4 . .
C77 C78 H78 120.4 . .
C80 C79 C78 120.1(5) . .
C80 C79 H79 119.9 . .
C78 C79 H79 119.9 . .
C79 C80 C81 120.9(4) . .
C79 C80 H80 119.5 . .
C81 C80 H80 119.5 . .
C80 C81 C82 119.8(4) . .
C80 C81 H81 120.1 . .
C82 C81 H81 120.1 . .
C81 C82 C77 119.3(4) . .
C81 C82 H82 120.4 . .
C77 C82 H82 120.4 . .
C84 C83 C88 119.6(3) . .
C84 C83 P3 122.8(3) . .
C88 C83 P3 117.6(3) . .
C85 C84 C83 119.7(3) . .
C85 C84 H84 120.1 . .
C83 C84 H84 120.1 . .
C84 C85 C86 120.6(3) . .
C84 C85 H85 119.7 . .
C86 C85 H85 119.7 . .
C85 C86 C87 119.7(4) . .
C85 C86 H86 120.2 . .
C87 C86 H86 120.2 . .
C88 C87 C86 120.3(3) . .
C88 C87 H87 119.8 . .
C86 C87 H87 119.8 . .
C87 C88 C83 120.1(3) . .
C87 C88 H88 120.0 . .
C83 C88 H88 120.0 . .
C94 C89 C90 119.6(4) . .
C94 C89 P3 121.4(3) . .
C90 C89 P3 119.0(3) . .
C91 C90 C89 119.6(4) . .
C91 C90 H90 120.2 . .
C89 C90 H90 120.2 . .
C92 C91 C90 120.4(4) . .
C92 C91 H91 119.8 . .
C90 C91 H91 119.8 . .
C91 C92 C93 120.7(4) . .
C91 C92 H92 119.6 . .
C93 C92 H92 119.6 . .
C94 C93 C92 119.7(4) . .
C94 C93 H93 120.2 . .
C92 C93 H93 120.2 . .
C93 C94 C89 119.9(4) . .
C93 C94 H94 120.1 . .
C89 C94 H94 120.1 . .
C100 C95 C96 119.8(3) . .
C100 C95 P3 118.9(3) . .
C96 C95 P3 121.1(3) . .
C97 C96 C95 120.2(4) . .
C97 C96 H96 119.9 . .
C95 C96 H96 119.9 . .
C96 C97 C98 119.9(4) . .
C96 C97 H97 120.1 . .
C98 C97 H97 120.1 . .
C97 C98 C99 120.0(4) . .
C97 C98 H98 120.0 . .
C99 C98 H98 120.0 . .
C100 C99 C98 120.2(4) . .
C100 C99 H99 119.9 . .
C98 C99 H99 119.9 . .
C99 C100 C95 119.8(4) . .
C99 C100 H100 120.1 . .
C95 C100 H100 120.1 . .

loop_
_geom_bond_atom_site_label_1
_geom_bond_atom_site_label_2
_geom_bond_distance
_geom_bond_site_symmetry_2
U1 O2 1.754(2) .
U1 O1 1.764(3) .
U1 O3 2.335(3) .
U1 O6 2.360(3) 4_675
U1 O19 2.401(3) .
U1 O20 2.454(3) .
U1 O21 2.470(2) .
S1 O4 1.442(3) .
S1 O5 1.446(3) .
S1 O3 1.485(3) .
S1 C1 1.756(4) .
S2 O7 1.424(3) .
S2 O8 1.453(4) .
S2 O6 1.457(3) .
S2 C10 1.756(4) .
S3 O9 1.456(3) .
S3 O10 1.456(3) .
S3 O11 1.461(3) .
S3 C17 1.766(4) .
S4 O14 1.451(3) .
S4 O13 1.460(3) .
S4 O12 1.466(3) .
S4 C24 1.758(4) .
P1 C41 1.785(4) .
P1 C47 1.791(4) .
P1 C35 1.798(5) .
P1 C29 1.803(4) .
P2 C71 1.789(4) .
P2 C65 1.793(4) .
P2 C53 1.798(4) .
P2 C59 1.799(4) .
P3 C89 1.792(4) .
P3 C77 1.796(4) .
P3 C83 1.797(4) .
P3 C95 1.801(4) .
O6 U1 2.360(3) 4_576
O15 C4 1.344(4) .
O16 C13 1.348(4) .
O16 H16 0.8593 .
O17 C20 1.354(5) .
O17 H17 0.8880 .
O18 C27 1.369(4) .
O18 H18A 0.8597 .
O18 H18B 0.9161 .
O19 H19A 0.8887 .
O19 H19B 0.9548 .
O20 H20A 0.9705 .
O20 H20B 0.8653 .
O21 H21A 0.7432 .
O21 H21B 0.8936 .
O22 H22A 0.9869 .
O22 H22B 0.9495 .
O23 H23A 0.9140 .
O23 H23B 0.9362 .
O24 H24A 0.9111 .
O24 H24B 0.8109 .
O25 H25A 0.8587 .
O25 H25B 0.7516 .
O26 H26A 0.9479 .
O26 H26B 0.9426 .
O27 H27A 0.9296 .
O27 H27B 0.9302 .
O28 H28A 0.9083 .
O28 H28B 0.9437 .
O29 H29A 0.8318 .
O29 H29B 0.9042 .
O30 H30A 0.9290 .
O30 H30B 0.9149 .
C1 C2 1.384(5) .
C1 C6 1.393(5) .
C2 C3 1.390(5) .
C2 H2 0.9500 .
C3 C4 1.401(5) .
C3 C7 1.524(5) .
C4 C5 1.415(5) .
C5 C6 1.382(5) .
C5 C28 1.519(5) .
C6 H6 0.9500 .
C7 C8 1.520(5) .
C7 H7A 0.9900 .
C7 H7B 0.9900 .
C8 C9 1.383(5) .
C8 C13 1.407(5) .
C9 C10 1.388(5) .
C9 H9 0.9500 .
C10 C11 1.386(5) .
C11 C12 1.379(5) .
C11 H11 0.9500 .
C12 C13 1.407(5) .
C12 C14 1.521(5) .
C14 C15 1.509(6) .
C14 H14A 0.9900 .
C14 H14B 0.9900 .
C15 C16 1.384(5) .
C15 C20 1.414(5) .
C16 C17 1.388(6) .
C16 H16A 0.9500 .
C17 C18 1.385(6) .
C18 C19 1.393(5) .
C18 H18 0.9500 .
C19 C20 1.399(6) .
C19 C21 1.512(5) .
C21 C22 1.522(5) .
C21 H21C 0.9900 .
C21 H21D 0.9900 .
C22 C23 1.388(5) .
C22 C27 1.400(5) .
C23 C24 1.392(5) .
C23 H23 0.9500 .
C24 C25 1.388(5) .
C25 C26 1.390(5) .
C25 H25 0.9500 .
C26 C27 1.399(5) .
C26 C28 1.522(5) .
C28 H28C 0.9900 .
C28 H28D 0.9900 .
C29 C30 1.394(5) .
C29 C34 1.399(5) .
C30 C31 1.385(5) .
C30 H30 0.9500 .
C31 C32 1.376(6) .
C31 H31 0.9500 .
C32 C33 1.384(6) .
C32 H32 0.9500 .
C33 C34 1.383(5) .
C33 H33 0.9500 .
C34 H34 0.9500 .
C35 C36 1.375(8) .
C35 C40 1.381(9) .
C36 C37 1.474(7) .
C36 H36 0.9500 .
C37 C38 1.363(7) .
C37 H37 0.9500 .
C38 C39 1.322(7) .
C38 H38 0.9500 .
C39 C40 1.369(8) .
C39 H39 0.9500 .
C40 H40 0.9500 .
C41 C46 1.392(5) .
C41 C42 1.403(5) .
C42 C43 1.381(6) .
C42 H42 0.9500 .
C43 C44 1.390(6) .
C43 H43 0.9500 .
C44 C45 1.391(6) .
C44 H44 0.9500 .
C45 C46 1.384(5) .
C45 H45 0.9500 .
C46 H46 0.9500 .
C47 C52 1.393(7) .
C47 C48 1.399(7) .
C48 C49 1.369(8) .
C48 H48 0.9500 .
C49 C50 1.357(9) .
C49 H49 0.9500 .
C50 C51 1.395(9) .
C50 H50 0.9500 .
C51 C52 1.401(6) .
C51 H51 0.9500 .
C52 H52 0.9500 .
C53 C54 1.383(5) .
C53 C58 1.397(5) .
C54 C55 1.395(6) .
C54 H54 0.9500 .
C55 C56 1.372(6) .
C55 H55 0.9500 .
C56 C57 1.381(6) .
C56 H56 0.9500 .
C57 C58 1.386(5) .
C57 H57 0.9500 .
C58 H58 0.9500 .
C59 C64 1.390(5) .
C59 C60 1.400(5) .
C60 C61 1.378(6) .
C60 H60 0.9500 .
C61 C62 1.378(6) .
C61 H61 0.9500 .
C62 C63 1.381(6) .
C62 H62 0.9500 .
C63 C64 1.392(6) .
C63 H63 0.9500 .
C64 H64 0.9500 .
C65 C66 1.393(5) .
C65 C70 1.398(5) .
C66 C67 1.388(5) .
C66 H66 0.9500 .
C67 C68 1.382(6) .
C67 H67 0.9500 .
C68 C69 1.388(6) .
C68 H68 0.9500 .
C69 C70 1.376(5) .
C69 H69 0.9500 .
C70 H70 0.9500 .
C71 C76 1.396(5) .
C71 C72 1.400(5) .
C72 C73 1.386(5) .
C72 H72 0.9500 .
C73 C74 1.382(6) .
C73 H73 0.9500 .
C74 C75 1.382(6) .
C74 H74 0.9500 .
C75 C76 1.389(5) .
C75 H75 0.9500 .
C76 H76 0.9500 .
C77 C82 1.397(6) .
C77 C78 1.398(6) .
C78 C79 1.393(6) .
C78 H78 0.9500 .
C79 C80 1.375(7) .
C79 H79 0.9500 .
C80 C81 1.389(7) .
C80 H80 0.9500 .
C81 C82 1.392(6) .
C81 H81 0.9500 .
C82 H82 0.9500 .
C83 C84 1.399(5) .
C83 C88 1.399(5) .
C84 C85 1.381(5) .
C84 H84 0.9500 .
C85 C86 1.389(5) .
C85 H85 0.9500 .
C86 C87 1.392(5) .
C86 H86 0.9500 .
C87 C88 1.378(5) .
C87 H87 0.9500 .
C88 H88 0.9500 .
C89 C94 1.400(5) .
C89 C90 1.402(5) .
C90 C91 1.382(6) .
C90 H90 0.9500 .
C91 C92 1.372(7) .
C91 H91 0.9500 .
C92 C93 1.390(6) .
C92 H92 0.9500 .
C93 C94 1.383(5) .
C93 H93 0.9500 .
C94 H94 0.9500 .
C95 C100 1.390(5) .
C95 C96 1.398(5) .
C96 C97 1.384(5) .
C96 H96 0.9500 .
C97 C98 1.387(6) .
C97 H97 0.9500 .
C98 C99 1.393(6) .
C98 H98 0.9500 .
C99 C100 1.385(5) .
C99 H99 0.9500 .
C100 H100 0.9500 .

loop_
_geom_hbond_atom_site_label_D
_geom_hbond_atom_site_label_H
_geom_hbond_atom_site_label_A
_geom_hbond_distance_DH
_geom_hbond_distance_HA
_geom_hbond_distance_DA
_geom_hbond_angle_DHA
_geom_hbond_site_symmetry_A
O16 H16 O15 0.86 1.79 2.487(4) 136.6 .
O17 H17 O16 0.89 1.68 2.565(4) 171.7 .
O18 H18A O15 0.86 1.90 2.693(4) 152.8 .
O18 H18B O17 0.92 1.92 2.791(4) 159.2 .
O19 H19A O29 0.89 1.83 2.686(4) 160.2 .
O19 H19B O30 0.95 1.74 2.686(4) 172.4 .
O20 H20A O10 0.97 1.79 2.732(5) 163.6 1_655
O20 H20B O24 0.87 1.92 2.640(4) 140.0 4_675
O21 H21A O11 0.74 2.01 2.742(4) 168.7 1_655
O21 H21B O23 0.89 1.78 2.664(4) 168.6 .
O22 H22A O4 0.99 1.98 2.823(4) 142.1 .
O22 H22B O14 0.95 2.07 2.881(4) 142.0 .
O23 H23A O5 0.91 1.90 2.784(4) 163.3 .
O23 H23B O12 0.94 1.87 2.802(4) 170.4 4_676
O24 H24A O7 0.91 1.85 2.667(6) 147.4 .
O24 H24B O28 0.81 2.11 2.906(6) 166.0 4_676
O25 H25A O8 0.86 1.95 2.750(6) 155.3 .
O25 H25B O9 0.75 2.05 2.785(5) 164.6 .
O26 H26A O10 0.95 2.23 3.093(4) 150.9 .
O26 H26B O13 0.94 1.96 2.839(4) 154.1 .
O27 H27A O11 0.93 2.03 2.905(4) 155.8 .
O27 H27B O14 0.93 2.03 2.935(4) 164.7 4_576
O28 H28A O12 0.91 2.07 2.922(5) 155.5 .
O28 H28B O26 0.94 1.86 2.797(4) 171.8 .
O29 H29A O22 0.83 1.96 2.784(4) 169.0 .
O29 H29B O27 0.90 1.87 2.773(4) 172.1 4_675
O30 H30A O25 0.93 1.81 2.705(5) 159.6 4_675
O30 H30B O27 0.91 2.24 3.097(4) 155.5 4_675
C18 H18 O24 0.95 2.57 3.407(6) 146.7 4_575
C30 H30 O5 0.95 2.59 3.364(5) 139.2 .
C34 H34 O18 0.95 2.49 3.181(5) 129.6 2_645
C46 H46 O30 0.95 2.56 3.421(5) 150.9 2_645
C58 H58 O26 0.95 2.55 3.356(5) 142.8 3_666
C64 H64 O13 0.95 2.60 3.213(5) 122.3 3_666
C70 H70 O8 0.95 2.64 3.411(5) 138.9 3_666
C88 H88 O15 0.95 2.38 3.116(4) 134.4 .
